data_7220786
loop_
_publ_author_name
'Li, Xiao'
'Yang, Liu'
'Qin, Chao'
'Liu, Fu-Hong'
'Zhao, Liang'
'Shao, Kui-Zhan'
'Su, Zhong-Min'

_publ_section_title
;
 POM-based inorganic-organic hybrid compounds: synthesis, structures,
 high-connected topologies and photodegradation of Organic dyes
;
_journal_name_full 'RSC Adv.'
_journal_paper_doi 10.1039/C5RA09339B
_journal_year 2015
_chemical_formula_sum 'C52 H56 Ag4 N8 O15 V4'
_chemical_formula_weight 1668.29
_chemical_name_systematic
; 
 ? 
;
_space_group_crystal_system monoclinic
_space_group_IT_number 13
_space_group_name_Hall '-P 2yac'
_space_group_name_H-M_alt 'P 1 2/n 1'
_symmetry_space_group_name_Hall '-P 2yac'
_symmetry_space_group_name_H-M 'P 1 2/n 1'
_atom_sites_solution_hydrogens geom
_atom_sites_solution_primary direct
_atom_sites_solution_secondary difmap
_audit_creation_method SHELXL-97
_audit_update_record
;
2015-05-05 deposited with the CCDC.
2015-06-17 downloaded from the CCDC.
;
_cell_angle_alpha 90.00
_cell_angle_beta 92.003(4)
_cell_angle_gamma 90.00
_cell_formula_units_Z 2
_cell_length_a 12.382(3)
_cell_length_b 9.697(2)
_cell_length_c 25.365(6)
_cell_measurement_reflns_used 16812
_cell_measurement_temperature 293(2)
_cell_volume 3043.7(12)
_computing_cell_refinement 'SAINT (Bruker, 1999)'
_computing_data_collection 'SMART (Bruker, 1997)'
_computing_data_reduction SAINT
_computing_molecular_graphics 'SHELXTL-PLUS (Sheldrick, 1990)'
_computing_publication_material SHELXL-97
_computing_structure_refinement 'SHELXL-97 (Sheldrick, 1997)'
_computing_structure_solution 'SHELXS-97 (Sheldrick, 1997)'
_diffrn_ambient_temperature 293(2)
_diffrn_measured_fraction_theta_full 0.995
_diffrn_measured_fraction_theta_max 0.995
_diffrn_measurement_device_type 'Bruker APEX CCD area-detector'
_diffrn_measurement_method '\w scans'
_diffrn_radiation_monochromator graphite
_diffrn_radiation_source 'fine-focus sealed tube'
_diffrn_radiation_type MoK\a
_diffrn_radiation_wavelength 0.71073
_diffrn_reflns_av_R_equivalents 0.0963
_diffrn_reflns_av_sigmaI/netI 0.1009
_diffrn_reflns_limit_h_max 14
_diffrn_reflns_limit_h_min -14
_diffrn_reflns_limit_k_max 11
_diffrn_reflns_limit_k_min -9
_diffrn_reflns_limit_l_max 29
_diffrn_reflns_limit_l_min -30
_diffrn_reflns_number 16812
_diffrn_reflns_theta_full 24.99
_diffrn_reflns_theta_max 24.99
_diffrn_reflns_theta_min 1.61
_exptl_absorpt_coefficient_mu 1.913
_exptl_absorpt_correction_T_max 0.6894
_exptl_absorpt_correction_T_min 0.6673
_exptl_absorpt_correction_type multi-scan
_exptl_absorpt_process_details 'SADABS (Sheldrick, 1996)'
_exptl_crystal_colour colorless
_exptl_crystal_density_diffrn 1.820
_exptl_crystal_density_method 'not measured'
_exptl_crystal_description block
_exptl_crystal_F_000 1648
_exptl_crystal_size_max 0.23
_exptl_crystal_size_mid 0.22
_exptl_crystal_size_min 0.21
_refine_diff_density_max 1.322
_refine_diff_density_min -0.760
_refine_diff_density_rms 0.140
_refine_ls_extinction_method none
_refine_ls_goodness_of_fit_ref 0.937
_refine_ls_hydrogen_treatment constr
_refine_ls_matrix_type full
_refine_ls_number_parameters 376
_refine_ls_number_reflns 5338
_refine_ls_number_restraints 0
_refine_ls_restrained_S_all 0.937
_refine_ls_R_factor_all 0.1280
_refine_ls_R_factor_gt 0.0665
_refine_ls_shift/su_max 0.010
_refine_ls_shift/su_mean 0.001
_refine_ls_structure_factor_coef Fsqd
_refine_ls_weighting_details 'calc w=1/[\s^2^(Fo^2^)+(0.1005P)^2^+6.5896P] where P=(Fo^2^+2Fc^2^)/3'
_refine_ls_weighting_scheme calc
_refine_ls_wR_factor_gt 0.1537
_refine_ls_wR_factor_ref 0.1890
_reflns_number_gt 3069
_reflns_number_total 5338
_reflns_threshold_expression >2sigma(I)
_cod_data_source_file c5ra09339b2.cif
_cod_data_source_block 2
_cod_original_cell_volume 3043.5(13)
_cod_database_code 7220786

loop_
_symmetry_equiv_pos_as_xyz
'x, y, z'
'-x+1/2, y, -z+1/2'
'-x, -y, -z'
'x-1/2, -y, z-1/2'

loop_
_atom_site_label
_atom_site_type_symbol
_atom_site_fract_x
_atom_site_fract_y
_atom_site_fract_z
_atom_site_U_iso_or_equiv
_atom_site_adp_type
_atom_site_occupancy
_atom_site_symmetry_multiplicity
_atom_site_calc_flag
_atom_site_refinement_flags
Ag1 Ag -0.10681(7) 1.08248(8) 0.98125(3) 0.0538(3) Uani 1 1 d .
Ag2 Ag -0.03613(8) 0.63055(9) 0.46977(3) 0.0639(3) Uani 1 1 d .
V1 V -0.54255(13) 0.35100(16) 0.42939(6) 0.0382(4) Uani 1 1 d .
V2 V -0.30957(14) 0.44313(16) 0.48689(6) 0.0403(4) Uani 1 1 d .
C1 C -0.0306(11) 0.4398(12) 0.3704(5) 0.074(4) Uani 1 1 d .
H1A H -0.1046 0.4320 0.3746 0.089 Uiso 1 1 calc R
C2 C 0.0137(10) 0.3644(13) 0.3316(5) 0.069(4) Uani 1 1 d .
H2A H -0.0297 0.3090 0.3097 0.083 Uiso 1 1 calc R
C3 C 0.1238(10) 0.3708(10) 0.3251(5) 0.055(3) Uani 1 1 d .
C4 C 0.1825(11) 0.2847(11) 0.2855(5) 0.075(4) Uani 1 1 d .
H4A H 0.1303 0.2330 0.2641 0.090 Uiso 1 1 calc R
H4B H 0.2291 0.2192 0.3042 0.090 Uiso 1 1 calc R
C5 C 0.1812(9) 0.4553(10) 0.3590(4) 0.050(3) Uani 1 1 d .
H5A H 0.2558 0.4609 0.3566 0.060 Uiso 1 1 calc R
C6 C 0.1321(10) 0.5307(10) 0.3961(4) 0.055(3) Uani 1 1 d .
H6A H 0.1737 0.5891 0.4176 0.066 Uiso 1 1 calc R
C7 C 0.2500 0.3731(17) 0.2500 0.064(5) Uani 1 2 d S
H7A H 0.2028 0.4319 0.2285 0.077 Uiso 0.50 1 calc PR
H7B H 0.2972 0.4319 0.2715 0.077 Uiso 0.50 1 calc PR
C8 C -0.1389(10) 0.8161(12) 0.5489(4) 0.058(3) Uani 1 1 d .
H8A H -0.1992 0.7639 0.5389 0.070 Uiso 1 1 calc R
C9 C -0.1516(9) 0.9212(12) 0.5836(4) 0.058(3) Uani 1 1 d .
H9A H -0.2186 0.9362 0.5980 0.070 Uiso 1 1 calc R
C10 C -0.0647(10) 1.0067(10) 0.5978(4) 0.051(3) Uani 1 1 d .
C11 C 0.0325(10) 0.9728(11) 0.5775(4) 0.059(3) Uani 1 1 d .
H11A H 0.0936 1.0247 0.5864 0.070 Uiso 1 1 calc R
C12 C 0.0401(9) 0.8627(12) 0.5439(4) 0.059(3) Uani 1 1 d .
H12A H 0.1074 0.8409 0.5310 0.070 Uiso 1 1 calc R
C13 C -0.0767(11) 1.1277(11) 0.6341(4) 0.066(3) Uani 1 1 d .
H13A H -0.1445 1.1741 0.6255 0.079 Uiso 1 1 calc R
H13B H -0.0186 1.1926 0.6285 0.079 Uiso 1 1 calc R
C14 C -0.0747(10) 1.0857(10) 0.6927(4) 0.055(3) Uani 1 1 d .
H14A H -0.1349 1.0243 0.6988 0.066 Uiso 1 1 calc R
H14B H -0.0085 1.0356 0.7011 0.066 Uiso 1 1 calc R
C15 C -0.0816(11) 1.2076(10) 0.7288(4) 0.062(3) Uani 1 1 d .
H15A H -0.1468 1.2586 0.7193 0.074 Uiso 1 1 calc R
H15B H -0.0207 1.2677 0.7226 0.074 Uiso 1 1 calc R
C16 C -0.0826(9) 1.1758(10) 0.7871(4) 0.047(3) Uani 1 1 d .
C17 C -0.0776(9) 1.0446(10) 0.8068(4) 0.050(3) Uani 1 1 d .
H17A H -0.0724 0.9697 0.7841 0.060 Uiso 1 1 calc R
C18 C -0.0804(8) 1.0239(10) 0.8611(4) 0.048(3) Uani 1 1 d .
H18A H -0.0753 0.9341 0.8738 0.058 Uiso 1 1 calc R
C19 C -0.0946(9) 1.2528(10) 0.8772(4) 0.054(3) Uani 1 1 d .
H19A H -0.1006 1.3255 0.9008 0.065 Uiso 1 1 calc R
C20 C -0.0909(9) 1.2818(10) 0.8244(4) 0.051(3) Uani 1 1 d .
H20A H -0.0940 1.3730 0.8132 0.062 Uiso 1 1 calc R
C21 C -0.1723(9) 0.8534(11) 1.0602(4) 0.052(3) Uani 1 1 d .
H21A H -0.1599 0.7980 1.0311 0.062 Uiso 1 1 calc R
C22 C -0.1986(9) 0.7913(11) 1.1065(4) 0.057(3) Uani 1 1 d .
H22A H -0.2064 0.6960 1.1078 0.068 Uiso 1 1 calc R
C23 C -0.2138(9) 0.8697(11) 1.1514(4) 0.051(3) Uani 1 1 d .
C24 C -0.1792(8) 1.0681(11) 1.0973(4) 0.051(3) Uani 1 1 d .
H24A H -0.1726 1.1633 1.0945 0.061 Uiso 1 1 calc R
C25 C -0.2048(9) 1.0115(11) 1.1452(4) 0.053(3) Uani 1 1 d .
H25A H -0.2162 1.0692 1.1738 0.064 Uiso 1 1 calc R
C26 C -0.2353(11) 0.7965(11) 1.2021(4) 0.068(4) Uani 1 1 d .
H26A H -0.1757 0.7340 1.2100 0.082 Uiso 1 1 calc R
H26B H -0.2999 0.7409 1.1969 0.082 Uiso 1 1 calc R
C27 C -0.2500 0.8896(15) 1.2500 0.061(4) Uani 1 2 d S
H27A H -0.3129 0.9481 1.2443 0.073 Uiso 0.50 1 calc PR
H27B H -0.1871 0.9481 1.2557 0.073 Uiso 0.50 1 calc PR
N1 N 0.0241(8) 0.5239(9) 0.4028(3) 0.056(2) Uani 1 1 d .
N2 N -0.0456(7) 0.7845(9) 0.5288(3) 0.050(2) Uani 1 1 d .
N3 N -0.0901(7) 1.1257(8) 0.8959(3) 0.045(2) Uani 1 1 d .
N4 N -0.1636(7) 0.9897(9) 1.0550(3) 0.045(2) Uani 1 1 d .
O1 O -0.5419(6) 0.2024(7) 0.4575(3) 0.061(2) Uani 1 1 d .
O2 O -0.5727(6) 0.3325(7) 0.3676(3) 0.0568(19) Uani 1 1 d .
O3 O -0.6339(6) 0.4661(8) 0.4599(3) 0.061(2) Uani 1 1 d .
O4 O -0.4078(6) 0.4226(8) 0.4327(3) 0.063(2) Uani 1 1 d .
O5 O -0.2663(6) 0.2969(7) 0.5071(3) 0.064(2) Uani 1 1 d .
O6 O -0.2114(7) 0.5310(9) 0.4644(3) 0.080(3) Uani 1 1 d .
O1W O 0.7500 0.2696(18) 0.2500 0.149(7) Uani 1 2 d S
O2W O 0.6347(14) 0.4219(14) 0.3226(5) 0.179(7) Uani 1 1 d .

loop_
_atom_site_aniso_label
_atom_site_aniso_U_11
_atom_site_aniso_U_22
_atom_site_aniso_U_33
_atom_site_aniso_U_23
_atom_site_aniso_U_13
_atom_site_aniso_U_12
Ag1 0.0803(6) 0.0554(5) 0.0264(4) 0.0076(4) 0.0084(4) 0.0001(4)
Ag2 0.0932(7) 0.0579(6) 0.0416(5) -0.0095(4) 0.0150(5) -0.0082(5)
V1 0.0548(11) 0.0384(9) 0.0216(8) -0.0065(7) 0.0018(7) 0.0033(8)
V2 0.0486(10) 0.0397(9) 0.0330(9) -0.0106(7) 0.0081(8) -0.0069(8)
C1 0.075(9) 0.069(8) 0.078(10) -0.026(7) -0.002(7) -0.020(7)
C2 0.075(9) 0.081(9) 0.053(8) -0.024(6) 0.018(7) -0.032(7)
C3 0.076(8) 0.034(5) 0.056(7) 0.000(5) 0.011(6) -0.012(5)
C4 0.110(10) 0.043(6) 0.073(9) -0.016(6) 0.035(8) -0.009(6)
C5 0.047(6) 0.045(6) 0.058(7) -0.002(5) -0.004(5) 0.000(5)
C6 0.070(8) 0.041(6) 0.054(7) -0.007(5) -0.004(6) -0.001(5)
C7 0.092(13) 0.072(11) 0.030(8) 0.000 0.006(8) 0.000
C8 0.066(8) 0.066(7) 0.042(7) -0.001(6) -0.004(6) -0.010(6)
C9 0.058(7) 0.087(8) 0.030(6) -0.001(6) 0.011(5) 0.010(7)
C10 0.080(9) 0.047(6) 0.026(5) -0.001(4) 0.001(5) 0.008(6)
C11 0.067(8) 0.058(7) 0.050(7) -0.006(6) -0.003(6) -0.008(6)
C12 0.056(7) 0.072(8) 0.048(7) -0.004(6) 0.011(6) -0.005(6)
C13 0.112(10) 0.054(7) 0.033(6) 0.001(5) 0.010(6) 0.020(6)
C14 0.087(8) 0.049(6) 0.030(6) 0.005(5) 0.004(5) 0.007(6)
C15 0.112(10) 0.042(6) 0.032(6) 0.002(5) 0.009(6) 0.003(6)
C16 0.073(7) 0.045(6) 0.023(5) -0.005(4) -0.002(5) 0.008(5)
C17 0.080(8) 0.042(6) 0.028(5) -0.003(4) 0.003(5) 0.005(5)
C18 0.074(8) 0.034(5) 0.038(6) 0.003(4) 0.009(5) -0.005(5)
C19 0.089(9) 0.047(6) 0.025(6) 0.000(5) 0.003(5) -0.003(6)
C20 0.079(8) 0.033(5) 0.042(6) 0.001(4) 0.010(6) 0.005(5)
C21 0.078(8) 0.050(6) 0.029(6) -0.008(5) 0.016(5) -0.003(6)
C22 0.090(9) 0.053(6) 0.027(6) -0.006(5) 0.008(6) -0.011(6)
C23 0.071(7) 0.054(6) 0.029(6) 0.009(5) 0.008(5) 0.001(5)
C24 0.056(7) 0.047(6) 0.051(7) 0.003(5) 0.016(5) 0.005(5)
C25 0.079(8) 0.060(7) 0.021(5) 0.000(5) 0.019(5) 0.005(6)
C26 0.120(11) 0.061(7) 0.023(6) -0.008(5) 0.018(6) 0.005(7)
C27 0.080(12) 0.055(10) 0.048(10) 0.000 0.012(9) 0.000
N1 0.063(6) 0.063(6) 0.045(6) -0.008(4) 0.012(5) -0.015(5)
N2 0.054(6) 0.066(6) 0.029(5) -0.006(4) 0.009(4) -0.007(5)
N3 0.067(6) 0.042(5) 0.028(4) 0.001(4) 0.007(4) 0.007(4)
N4 0.057(5) 0.059(5) 0.019(4) -0.001(4) 0.004(4) -0.003(4)
O1 0.084(6) 0.050(4) 0.050(5) 0.002(3) 0.005(4) 0.005(4)
O2 0.074(5) 0.069(5) 0.027(4) -0.011(3) -0.002(3) 0.011(4)
O3 0.069(5) 0.074(5) 0.041(4) -0.015(4) 0.001(4) 0.024(4)
O4 0.076(5) 0.072(5) 0.040(4) -0.011(4) 0.000(4) 0.000(4)
O5 0.075(5) 0.047(4) 0.068(6) -0.014(4) 0.001(4) 0.010(4)
O6 0.075(6) 0.093(6) 0.074(6) 0.011(5) 0.017(5) -0.026(5)
O1W 0.213(19) 0.122(14) 0.115(15) 0.000 0.049(14) 0.000
O2W 0.258(18) 0.172(13) 0.116(11) 0.013(9) 0.120(12) 0.006(12)

loop_
_atom_type_symbol
_atom_type_description
_atom_type_scat_dispersion_real
_atom_type_scat_dispersion_imag
_atom_type_scat_source
C C 0.0033 0.0016 'International Tables Vol C Tables 4.2.6.8 and 6.1.1.4'
H H 0.0000 0.0000 'International Tables Vol C Tables 4.2.6.8 and 6.1.1.4'
N N 0.0061 0.0033 'International Tables Vol C Tables 4.2.6.8 and 6.1.1.4'
O O 0.0106 0.0060 'International Tables Vol C Tables 4.2.6.8 and 6.1.1.4'
V V 0.3005 0.5294 'International Tables Vol C Tables 4.2.6.8 and 6.1.1.4'
Ag Ag -0.8971 1.1015 'International Tables Vol C Tables 4.2.6.8 and 6.1.1.4'

loop_
_geom_angle_atom_site_label_1
_geom_angle_atom_site_label_2
_geom_angle_atom_site_label_3
_geom_angle
_geom_angle_site_symmetry_1
_geom_angle_site_symmetry_3
N4 Ag1 N3 160.7(3) . .
N4 Ag1 Ag1 80.2(2) . 3_577
N3 Ag1 Ag1 106.2(2) . 3_577
N2 Ag2 N1 158.1(3) . .
N2 Ag2 O6 104.7(3) . .
N1 Ag2 O6 95.8(3) . .
N2 Ag2 Ag2 104.4(2) . 3_566
N1 Ag2 Ag2 83.9(2) . 3_566
O6 Ag2 Ag2 86.7(2) . 3_566
O1 V1 O2 109.3(4) . .
O1 V1 O3 111.2(4) . .
O2 V1 O3 111.3(4) . .
O1 V1 O4 109.5(4) . .
O2 V1 O4 105.7(4) . .
O3 V1 O4 109.8(3) . .
O5 V2 O6 109.6(4) . .
O5 V2 O3 109.5(4) . 3_466
O6 V2 O3 109.3(4) . 3_466
O5 V2 O4 110.7(4) . .
O6 V2 O4 106.6(4) . .
O3 V2 O4 111.0(3) 3_466 .
N1 C1 C2 124.8(12) . .
N1 C1 H1A 117.6 . .
C2 C1 H1A 117.6 . .
C1 C2 C3 119.2(11) . .
C1 C2 H2A 120.4 . .
C3 C2 H2A 120.4 . .
C5 C3 C2 116.4(11) . .
C5 C3 C4 119.8(11) . .
C2 C3 C4 123.7(10) . .
C3 C4 C7 111.7(9) . .
C3 C4 H4A 109.3 . .
C7 C4 H4A 109.3 . .
C3 C4 H4B 109.3 . .
C7 C4 H4B 109.3 . .
H4A C4 H4B 107.9 . .
C6 C5 C3 121.6(10) . .
C6 C5 H5A 119.2 . .
C3 C5 H5A 119.2 . .
C5 C6 N1 122.1(10) . .
C5 C6 H6A 119.0 . .
N1 C6 H6A 119.0 . .
C4 C7 C4 111.1(13) 2 .
C4 C7 H7A 109.4 2 .
C4 C7 H7A 109.4 . .
C4 C7 H7B 109.4 2 .
C4 C7 H7B 109.4 . .
H7A C7 H7B 108.0 . .
N2 C8 C9 123.3(11) . .
N2 C8 H8A 118.4 . .
C9 C8 H8A 118.4 . .
C8 C9 C10 120.4(11) . .
C8 C9 H9A 119.8 . .
C10 C9 H9A 119.8 . .
C11 C10 C9 116.2(10) . .
C11 C10 C13 121.8(11) . .
C9 C10 C13 122.0(11) . .
C10 C11 C12 120.2(11) . .
C10 C11 H11A 119.9 . .
C12 C11 H11A 119.9 . .
N2 C12 C11 122.9(11) . .
N2 C12 H12A 118.5 . .
C11 C12 H12A 118.5 . .
C10 C13 C14 112.7(9) . .
C10 C13 H13A 109.0 . .
C14 C13 H13A 109.0 . .
C10 C13 H13B 109.0 . .
C14 C13 H13B 109.0 . .
H13A C13 H13B 107.8 . .
C15 C14 C13 112.4(8) . .
C15 C14 H14A 109.1 . .
C13 C14 H14A 109.1 . .
C15 C14 H14B 109.1 . .
C13 C14 H14B 109.1 . .
H14A C14 H14B 107.9 . .
C14 C15 C16 116.0(8) . .
C14 C15 H15A 108.3 . .
C16 C15 H15A 108.3 . .
C14 C15 H15B 108.3 . .
C16 C15 H15B 108.3 . .
H15A C15 H15B 107.4 . .
C17 C16 C20 116.0(9) . .
C17 C16 C15 123.1(8) . .
C20 C16 C15 120.9(9) . .
C16 C17 C18 119.5(9) . .
C16 C17 H17A 120.3 . .
C18 C17 H17A 120.3 . .
N3 C18 C17 123.6(9) . .
N3 C18 H18A 118.2 . .
C17 C18 H18A 118.2 . .
N3 C19 C20 122.7(9) . .
N3 C19 H19A 118.6 . .
C20 C19 H19A 118.6 . .
C19 C20 C16 120.9(9) . .
C19 C20 H20A 119.5 . .
C16 C20 H20A 119.5 . .
N4 C21 C22 123.0(9) . .
N4 C21 H21A 118.5 . .
C22 C21 H21A 118.5 . .
C21 C22 C23 120.4(10) . .
C21 C22 H22A 119.8 . .
C23 C22 H22A 119.8 . .
C22 C23 C25 115.9(9) . .
C22 C23 C26 118.5(9) . .
C25 C23 C26 125.6(9) . .
N4 C24 C25 121.7(10) . .
N4 C24 H24A 119.1 . .
C25 C24 H24A 119.1 . .
C24 C25 C23 121.0(10) . .
C24 C25 H25A 119.5 . .
C23 C25 H25A 119.5 . .
C23 C26 C27 115.5(9) . .
C23 C26 H26A 108.4 . .
C27 C26 H26A 108.4 . .
C23 C26 H26B 108.4 . .
C27 C26 H26B 108.4 . .
H26A C26 H26B 107.5 . .
C26 C27 C26 107.6(12) . 2_457
C26 C27 H27A 110.2 . .
C26 C27 H27A 110.2 2_457 .
C26 C27 H27B 110.2 . .
C26 C27 H27B 110.2 2_457 .
H27A C27 H27B 108.5 . .
C1 N1 C6 115.8(10) . .
C1 N1 Ag2 127.1(8) . .
C6 N1 Ag2 116.6(7) . .
C8 N2 C12 116.9(9) . .
C8 N2 Ag2 120.6(7) . .
C12 N2 Ag2 122.3(7) . .
C19 N3 C18 117.2(9) . .
C19 N3 Ag1 121.5(6) . .
C18 N3 Ag1 121.3(6) . .
C24 N4 C21 118.0(9) . .
C24 N4 Ag1 120.5(7) . .
C21 N4 Ag1 121.1(6) . .
V2 O3 V1 155.9(5) 3_466 .
V1 O4 V2 132.1(5) . .
V2 O6 Ag2 153.8(5) . .

loop_
_geom_bond_atom_site_label_1
_geom_bond_atom_site_label_2
_geom_bond_distance
_geom_bond_site_symmetry_2
Ag1 N4 2.212(8) .
Ag1 N3 2.222(8) .
Ag1 Ag1 3.2069(18) 3_577
Ag2 N2 2.121(8) .
Ag2 N1 2.145(9) .
Ag2 O6 2.374(8) .
Ag2 Ag2 3.0767(19) 3_566
V1 O1 1.607(7) .
V1 O2 1.608(7) .
V1 O3 1.785(7) .
V1 O4 1.807(8) .
V2 O5 1.594(8) .
V2 O6 1.606(8) .
V2 O3 1.775(7) 3_466
V2 O4 1.814(7) .
C1 N1 1.327(13) .
C1 C2 1.356(16) .
C1 H1A 0.9300 .
C2 C3 1.380(16) .
C2 H2A 0.9300 .
C3 C5 1.370(14) .
C3 C4 1.511(15) .
C4 C7 1.516(14) .
C4 H4A 0.9700 .
C4 H4B 0.9700 .
C5 C6 1.351(14) .
C5 H5A 0.9300 .
C6 N1 1.355(13) .
C6 H6A 0.9300 .
C7 C4 1.516(14) 2
C7 H7A 0.9700 .
C7 H7B 0.9700 .
C8 N2 1.315(14) .
C8 C9 1.359(15) .
C8 H8A 0.9300 .
C9 C10 1.396(15) .
C9 H9A 0.9300 .
C10 C11 1.365(15) .
C10 C13 1.503(14) .
C11 C12 1.372(15) .
C11 H11A 0.9300 .
C12 N2 1.348(13) .
C12 H12A 0.9300 .
C13 C14 1.541(14) .
C13 H13A 0.9700 .
C13 H13B 0.9700 .
C14 C15 1.500(14) .
C14 H14A 0.9700 .
C14 H14B 0.9700 .
C15 C16 1.511(13) .
C15 H15A 0.9700 .
C15 H15B 0.9700 .
C16 C17 1.368(13) .
C16 C20 1.403(13) .
C17 C18 1.393(13) .
C17 H17A 0.9300 .
C18 N3 1.331(12) .
C18 H18A 0.9300 .
C19 N3 1.321(12) .
C19 C20 1.369(13) .
C19 H19A 0.9300 .
C20 H20A 0.9300 .
C21 N4 1.334(12) .
C21 C22 1.368(14) .
C21 H21A 0.9300 .
C22 C23 1.387(14) .
C22 H22A 0.9300 .
C23 C25 1.390(14) .
C23 C26 1.501(14) .
C24 N4 1.335(12) .
C24 C25 1.380(14) .
C24 H24A 0.9300 .
C25 H25A 0.9300 .
C26 C27 1.530(13) .
C26 H26A 0.9700 .
C26 H26B 0.9700 .
C27 C26 1.530(13) 2_457
C27 H27A 0.9700 .
C27 H27B 0.9700 .
O3 V2 1.775(7) 3_466
